data_2214700
loop_
_publ_author_name
'Pei-Zheng Zhao'
'Xiao-Peng Xuan'
'Jian-Ge Wang'

_publ_section_title
Bis(benzoato-\k^2^<i>O</i>,<i>O</i>')(2,9-dimethyl-1,10-phenanthroline-\k^2^<i>N</i>,<i>N</i>')manganese(II)
_journal_coeditor_code HG2237
_journal_issue 8
_journal_name_full 'Acta Crystallographica Section E'
_journal_page_first m2127
_journal_page_last m2127
_journal_paper_doi 10.1107/S1600536807033302
_journal_volume 63
_journal_year 2007
_chemical_formula_iupac '[Mn (C7 H5 O2)2 (C14 H12 N2)]'
_chemical_formula_moiety 'C28 H22 Mn N2 O4'
_chemical_formula_sum 'C28 H22 Mn N2 O4'
_chemical_formula_weight 505.42
_chemical_name_systematic
;
Bis(benzoato-\k^2^<i>O</i>,<i>O</i>')(2,9-dimethyl-1,10-phenanthroline-\
\k^2^<i>N</i>,<i>N</i>')manganese(II)
;
_space_group_IT_number 15
_symmetry_cell_setting monoclinic
_symmetry_space_group_name_Hall '-C 2yc'
_symmetry_space_group_name_H-M 'C 1 2/c 1'
_atom_sites_solution_hydrogens geom
_atom_sites_solution_primary direct
_atom_sites_solution_secondary difmap
_audit_creation_method SHELXL-97
_cell_angle_alpha 90.00
_cell_angle_beta 91.4310(10)
_cell_angle_gamma 90.00
_cell_formula_units_Z 4
_cell_length_a 17.7020(19)
_cell_length_b 14.3903(16)
_cell_length_c 9.5678(11)
_cell_measurement_reflns_used 3415
_cell_measurement_temperature 291(2)
_cell_measurement_theta_max 26.52
_cell_measurement_theta_min 2.30
_cell_volume 2436.5(5)
_computing_cell_refinement 'SAINT (Bruker, 1997)'
_computing_data_collection 'SMART (Bruker, 1997)'
_computing_data_reduction SAINT
_computing_molecular_graphics 'SHELXTL (Bruker, 1997)'
_computing_publication_material SHELXTL
_computing_structure_refinement 'SHELXL97 (Sheldrick, 1997)'
_computing_structure_solution 'SHELXS97 (Sheldrick, 1997)'
_diffrn_ambient_temperature 291(2)
_diffrn_measured_fraction_theta_full 1.000
_diffrn_measured_fraction_theta_max 1.000
_diffrn_measurement_device_type 'Bruker SMART CCD area-detector'
_diffrn_measurement_method '\f and \w'
_diffrn_radiation_monochromator graphite
_diffrn_radiation_source 'fine-focus sealed tube'
_diffrn_radiation_type MoK\a
_diffrn_radiation_wavelength 0.71073
_diffrn_reflns_av_R_equivalents 0.0196
_diffrn_reflns_av_sigmaI/netI 0.0162
_diffrn_reflns_limit_h_max 21
_diffrn_reflns_limit_h_min -20
_diffrn_reflns_limit_k_max 17
_diffrn_reflns_limit_k_min -17
_diffrn_reflns_limit_l_max 11
_diffrn_reflns_limit_l_min -11
_diffrn_reflns_number 9141
_diffrn_reflns_theta_full 25.50
_diffrn_reflns_theta_max 25.50
_diffrn_reflns_theta_min 2.30
_diffrn_standards_decay_% 0
_diffrn_standards_number 0
_exptl_absorpt_coefficient_mu 0.579
_exptl_absorpt_correction_T_max 0.8862
_exptl_absorpt_correction_T_min 0.7885
_exptl_absorpt_correction_type multi-scan
_exptl_absorpt_process_details '(SADABS; Bruker, 1997)'
_exptl_crystal_colour yellow
_exptl_crystal_density_diffrn 1.378
_exptl_crystal_density_method 'not measured'
_exptl_crystal_description block
_exptl_crystal_F_000 1044
_exptl_crystal_size_max 0.43
_exptl_crystal_size_mid 0.24
_exptl_crystal_size_min 0.21
_refine_diff_density_max 0.247
_refine_diff_density_min -0.302
_refine_ls_extinction_method none
_refine_ls_goodness_of_fit_ref 1.064
_refine_ls_hydrogen_treatment constr
_refine_ls_matrix_type full
_refine_ls_number_parameters 179
_refine_ls_number_reflns 2274
_refine_ls_number_restraints 93
_refine_ls_restrained_S_all 1.071
_refine_ls_R_factor_all 0.0404
_refine_ls_R_factor_gt 0.0326
_refine_ls_shift/su_max 0.002
_refine_ls_shift/su_mean 0.000
_refine_ls_structure_factor_coef Fsqd
_refine_ls_weighting_details 'calc w=1/[\s^2^(Fo^2^)+(0.0453P)^2^+1.3028P] where P=(Fo^2^+2Fc^2^)/3'
_refine_ls_weighting_scheme calc
_refine_ls_wR_factor_gt 0.0876
_refine_ls_wR_factor_ref 0.0941
_reflns_number_gt 1940
_reflns_number_total 2274
_reflns_threshold_expression I>2\s(I)
_cod_data_source_file hg2237.cif
_cod_data_source_block I
_cod_original_sg_symbol_H-M 'C 2/c'
_cod_database_code 2214700
_cod_database_fobs_code 2214700

loop_
_symmetry_equiv_pos_as_xyz
'x, y, z'
'-x, y, -z+1/2'
'x+1/2, y+1/2, z'
'-x+1/2, y+1/2, -z+1/2'
'-x, -y, -z'
'x, -y, z-1/2'
'-x+1/2, -y+1/2, -z'
'x+1/2, -y+1/2, z-1/2'

loop_
_atom_site_type_symbol
_atom_site_label
_atom_site_fract_x
_atom_site_fract_y
_atom_site_fract_z
_atom_site_U_iso_or_equiv
_atom_site_adp_type
_atom_site_calc_flag
_atom_site_refinement_flags
_atom_site_occupancy
_atom_site_disorder_assembly
_atom_site_disorder_group
C C8 0.87920(18) 0.1290(2) 0.5538(3) 0.0514(5) Uani d PDU 0.567(2) A 1
C C9 0.8162(2) 0.1670(3) 0.6115(3) 0.0608(6) Uani d PDU 0.567(2) A 1
H H9 0.7996 0.2253 0.5820 0.073 Uiso calc PR 0.567(2) A 1
C C10 0.7767(2) 0.1203(3) 0.7128(4) 0.0759(6) Uani d PDU 0.567(2) A 1
H H10 0.7341 0.1469 0.7512 0.091 Uiso calc PR 0.567(2) A 1
C C11 0.8011(2) 0.0343(3) 0.7557(4) 0.0850(11) Uani d PDU 0.567(2) A 1
H H11 0.7748 0.0023 0.8235 0.102 Uiso calc PR 0.567(2) A 1
C C12 0.8638(2) -0.0046(3) 0.7000(4) 0.0937(11) Uani d PDU 0.567(2) A 1
H H12 0.8802 -0.0628 0.7302 0.112 Uiso calc PR 0.567(2) A 1
C C13 0.9028(2) 0.0422(3) 0.5988(4) 0.0749(9) Uani d PDU 0.567(2) A 1
H H13 0.9453 0.0152 0.5606 0.090 Uiso calc PR 0.567(2) A 1
C C8' 0.8885(3) 0.1355(2) 0.5663(4) 0.0514(5) Uani d PD 0.433(2) A 2
C C9' 0.8128(3) 0.1519(3) 0.5892(6) 0.0608(6) Uani d PD 0.433(2) A 2
H H9' 0.7848 0.1894 0.5280 0.073 Uiso calc PR 0.433(2) A 2
C C10' 0.7790(3) 0.1121(4) 0.7040(6) 0.0759(6) Uani d PD 0.433(2) A 2
H H10' 0.7281 0.1230 0.7196 0.091 Uiso calc PR 0.433(2) A 2
C C11' 0.8198(3) 0.0572(4) 0.7940(6) 0.0850(11) Uani d PD 0.433(2) A 2
H H11' 0.7968 0.0309 0.8709 0.102 Uiso calc PR 0.433(2) A 2
C C12' 0.8948(3) 0.0407(4) 0.7712(5) 0.0937(11) Uani d PD 0.433(2) A 2
H H12' 0.9224 0.0028 0.8325 0.112 Uiso calc PR 0.433(2) A 2
C C13' 0.9296(3) 0.0801(3) 0.6571(5) 0.0749(9) Uani d PD 0.433(2) A 2
H H13' 0.9806 0.0690 0.6422 0.090 Uiso calc PR 0.433(2) A 2
Mn Mn1 1.0000 0.25641(2) 0.2500 0.05121(11) Uani d S 1 . .
O O1 0.99102(8) 0.15840(10) 0.41993(15) 0.0780(4) Uani d . 1 A .
O O2 0.89099(8) 0.24055(9) 0.37312(15) 0.0713(4) Uani d . 1 A .
N N1 0.94460(7) 0.37936(9) 0.14787(12) 0.0455(3) Uani d . 1 . .
C C1 0.88955(9) 0.37836(13) 0.04959(17) 0.0539(4) Uani d . 1 . .
C C2 0.86000(10) 0.46112(15) -0.00559(18) 0.0633(5) Uani d . 1 . .
H H2 0.8220 0.4588 -0.0744 0.076 Uiso calc R 1 . .
C C3 0.88607(11) 0.54461(14) 0.04000(18) 0.0614(5) Uani d . 1 . .
H H3 0.8664 0.5992 0.0020 0.074 Uiso calc R 1 . .
C C4 0.94303(10) 0.54831(12) 0.14496(16) 0.0518(4) Uani d . 1 . .
C C5 0.97064(9) 0.46279(11) 0.19584(14) 0.0434(4) Uani d . 1 . .
C C6 0.97268(11) 0.63307(12) 0.19948(18) 0.0636(5) Uani d . 1 . .
H H6 0.9542 0.6893 0.1651 0.076 Uiso calc R 1 . .
C C7 0.86054(12) 0.28554(16) 0.0018(2) 0.0756(6) Uani d . 1 . .
H H7A 0.9015 0.2496 -0.0339 0.113 Uiso calc R 1 . .
H H7B 0.8226 0.2941 -0.0705 0.113 Uiso calc R 1 . .
H H7C 0.8390 0.2535 0.0792 0.113 Uiso calc R 1 . .
C C14 0.92396(11) 0.17951(11) 0.44429(17) 0.0541(4) Uani d . 1 . .

loop_
_atom_site_aniso_label
_atom_site_aniso_U_11
_atom_site_aniso_U_22
_atom_site_aniso_U_33
_atom_site_aniso_U_12
_atom_site_aniso_U_13
_atom_site_aniso_U_23
C8 0.0568(11) 0.0505(10) 0.0472(9) 0.0018(8) 0.0059(8) 0.0010(8)
C9 0.0614(11) 0.0606(14) 0.0605(14) 0.0018(10) 0.0022(10) -0.0056(11)
C10 0.0597(11) 0.0969(16) 0.0718(13) -0.0051(11) 0.0176(10) -0.0054(12)
C11 0.077(2) 0.111(2) 0.068(2) -0.0111(18) 0.0173(16) 0.0230(18)
C12 0.091(2) 0.102(2) 0.089(2) 0.0151(19) 0.0176(18) 0.0505(18)
C13 0.0684(18) 0.079(2) 0.078(2) 0.0173(15) 0.0184(15) 0.0289(16)
C8' 0.0568(11) 0.0505(10) 0.0472(9) 0.0018(8) 0.0059(8) 0.0010(8)
C9' 0.0614(11) 0.0606(14) 0.0605(14) 0.0018(10) 0.0022(10) -0.0056(11)
C10' 0.0597(11) 0.0969(16) 0.0718(13) -0.0051(11) 0.0176(10) -0.0054(12)
C11' 0.077(2) 0.111(2) 0.068(2) -0.0111(18) 0.0173(16) 0.0230(18)
C12' 0.091(2) 0.102(2) 0.089(2) 0.0151(19) 0.0176(18) 0.0505(18)
C13' 0.0684(18) 0.079(2) 0.078(2) 0.0173(15) 0.0184(15) 0.0289(16)
Mn1 0.0594(2) 0.0447(2) 0.0499(2) 0.000 0.00940(16) 0.000
O1 0.0753(8) 0.0800(9) 0.0799(9) 0.0175(7) 0.0294(7) 0.0247(7)
O2 0.0771(9) 0.0648(8) 0.0726(8) 0.0061(6) 0.0113(7) 0.0217(6)
N1 0.0461(7) 0.0515(7) 0.0391(6) -0.0034(6) 0.0057(5) 0.0023(5)
C1 0.0464(9) 0.0705(11) 0.0450(8) -0.0074(8) 0.0047(7) 0.0030(8)
C2 0.0506(9) 0.0911(14) 0.0483(9) 0.0032(9) 0.0004(8) 0.0127(9)
C3 0.0633(11) 0.0702(11) 0.0511(9) 0.0139(9) 0.0091(8) 0.0160(8)
C4 0.0599(10) 0.0554(9) 0.0410(8) 0.0071(8) 0.0144(7) 0.0071(7)
C5 0.0476(8) 0.0493(8) 0.0337(7) 0.0003(7) 0.0114(6) 0.0017(6)
C6 0.0907(14) 0.0461(9) 0.0547(10) 0.0077(9) 0.0166(9) 0.0051(7)
C7 0.0678(12) 0.0875(14) 0.0709(12) -0.0233(11) -0.0113(10) -0.0018(11)
C14 0.0697(11) 0.0424(8) 0.0506(9) -0.0007(8) 0.0063(8) -0.0035(7)

loop_
_atom_type_symbol
_atom_type_description
_atom_type_scat_dispersion_real
_atom_type_scat_dispersion_imag
_atom_type_scat_source
C C 0.0033 0.0016 'International Tables Vol C Tables 4.2.6.8 and 6.1.1.4'
H H 0.0000 0.0000 'International Tables Vol C Tables 4.2.6.8 and 6.1.1.4'
N N 0.0061 0.0033 'International Tables Vol C Tables 4.2.6.8 and 6.1.1.4'
O O 0.0106 0.0060 'International Tables Vol C Tables 4.2.6.8 and 6.1.1.4'
Mn Mn 0.3368 0.7283 'International Tables Vol C Tables 4.2.6.8 and 6.1.1.4'

loop_
_geom_angle_atom_site_label_1
_geom_angle_atom_site_label_2
_geom_angle_atom_site_label_3
_geom_angle_site_symmetry_1
_geom_angle_site_symmetry_3
_geom_angle
C9 C8 C13 . . 118.5(3)
C9 C8 C14 . . 122.1(3)
C13 C8 C14 . . 119.3(3)
C8 C9 C10 . . 121.2(4)
C8 C9 H9 . . 119.4
C10 C9 H9 . . 119.4
C11 C10 C9 . . 119.2(4)
C11 C10 H10 . . 120.4
C9 C10 H10 . . 120.4
C12 C11 C10 . . 120.5(4)
C12 C11 H11 . . 119.8
C10 C11 H11 . . 119.8
C11 C12 C13 . . 120.1(4)
C11 C12 H12 . . 120.0
C13 C12 H12 . . 120.0
C12 C13 C8 . . 120.5(3)
C12 C13 H13 . . 119.8
C8 C13 H13 . . 119.8
C13' C8' C9' . . 119.9(4)
C13' C8' C14 . . 121.2(4)
C9' C8' C14 . . 118.9(4)
C8' C9' C10' . . 119.6(5)
C8' C9' H9' . . 120.2
C10' C9' H9' . . 120.2
C11' C10' C9' . . 120.5(5)
C11' C10' H10' . . 119.7
C9' C10' H10' . . 119.7
C10' C11' C12' . . 120.0(5)
C10' C11' H11' . . 120.0
C12' C11' H11' . . 120.0
C11' C12' C13' . . 120.3(5)
C11' C12' H12' . . 119.8
C13' C12' H12' . . 119.8
C8' C13' C12' . . 119.7(4)
C8' C13' H13' . . 120.1
C12' C13' H13' . . 120.1
O1 Mn1 O1 2_755 . 98.53(8)
O1 Mn1 N1 2_755 . 103.14(5)
O1 Mn1 N1 . . 143.66(5)
O1 Mn1 N1 2_755 2_755 143.66(5)
O1 Mn1 N1 . 2_755 103.14(5)
N1 Mn1 N1 . 2_755 75.38(7)
O1 Mn1 O2 2_755 2_755 58.05(5)
O1 Mn1 O2 . 2_755 113.54(5)
N1 Mn1 O2 . 2_755 102.68(5)
N1 Mn1 O2 2_755 2_755 86.43(4)
O1 Mn1 O2 2_755 . 113.54(5)
O1 Mn1 O2 . . 58.05(5)
N1 Mn1 O2 . . 86.43(4)
N1 Mn1 O2 2_755 . 102.68(5)
O2 Mn1 O2 2_755 . 168.59(7)
O1 Mn1 C14 2_755 2_755 29.07(5)
O1 Mn1 C14 . 2_755 108.21(5)
N1 Mn1 C14 . 2_755 104.85(5)
N1 Mn1 C14 2_755 2_755 115.12(5)
O2 Mn1 C14 2_755 2_755 28.98(5)
O2 Mn1 C14 . 2_755 142.12(6)
O1 Mn1 C14 2_755 . 108.21(5)
O1 Mn1 C14 . . 29.07(5)
N1 Mn1 C14 . . 115.12(5)
N1 Mn1 C14 2_755 . 104.85(5)
O2 Mn1 C14 2_755 . 142.12(6)
O2 Mn1 C14 . . 28.98(5)
C14 Mn1 C14 2_755 . 129.04(7)
C14 O1 Mn1 . . 93.99(11)
C14 O2 Mn1 . . 87.84(11)
C1 N1 C5 . . 118.76(14)
C1 N1 Mn1 . . 127.07(11)
C5 N1 Mn1 . . 114.16(10)
N1 C1 C2 . . 121.02(16)
N1 C1 C7 . . 117.53(16)
C2 C1 C7 . . 121.45(16)
C3 C2 C1 . . 120.80(17)
C3 C2 H2 . . 119.6
C1 C2 H2 . . 119.6
C2 C3 C4 . . 119.73(17)
C2 C3 H3 . . 120.1
C4 C3 H3 . . 120.1
C3 C4 C5 . . 116.79(16)
C3 C4 C6 . . 123.10(16)
C5 C4 C6 . . 120.11(15)
N1 C5 C4 . . 122.88(14)
N1 C5 C5 . 2_755 118.15(8)
C4 C5 C5 . 2_755 118.96(9)
C6 C6 C4 2_755 . 120.93(10)
C6 C6 H6 2_755 . 119.5
C4 C6 H6 . . 119.5
C1 C7 H7A . . 109.5
C1 C7 H7B . . 109.5
H7A C7 H7B . . 109.5
C1 C7 H7C . . 109.5
H7A C7 H7C . . 109.5
H7B C7 H7C . . 109.5
O2 C14 O1 . . 120.11(16)
O2 C14 C8' . . 122.0(2)
O1 C14 C8' . . 117.7(2)
O2 C14 C8 . . 118.01(19)
O1 C14 C8 . . 121.78(19)
C8' C14 C8 . . 8.4(2)
O2 C14 Mn1 . . 63.17(10)
O1 C14 Mn1 . . 56.94(9)
C8' C14 Mn1 . . 173.3(2)
C8 C14 Mn1 . . 176.64(15)

loop_
_geom_bond_atom_site_label_1
_geom_bond_atom_site_label_2
_geom_bond_site_symmetry_2
_geom_bond_distance
C8 C9 . 1.371(5)
C8 C13 . 1.383(5)
C8 C14 . 1.515(4)
C9 C10 . 1.383(5)
C9 H9 . 0.9300
C10 C11 . 1.370(6)
C10 H10 . 0.9300
C11 C12 . 1.363(6)
C11 H11 . 0.9300
C12 C13 . 1.379(5)
C12 H12 . 0.9300
C13 H13 . 0.9300
C8' C13' . 1.375(6)
C8' C9' . 1.383(7)
C8' C14 . 1.481(5)
C9' C10' . 1.388(7)
C9' H9' . 0.9300
C10' C11' . 1.363(8)
C10' H10' . 0.9300
C11' C12' . 1.372(7)
C11' H11' . 0.9300
C12' C13' . 1.388(6)
C12' H12' . 0.9300
C13' H13' . 0.9300
Mn1 O1 2_755 2.1611(13)
Mn1 O1 . 2.1611(13)
Mn1 N1 . 2.2360(13)
Mn1 N1 2_755 2.2360(13)
Mn1 O2 2_755 2.2971(14)
Mn1 O2 . 2.2972(14)
Mn1 C14 2_755 2.5723(17)
Mn1 C14 . 2.5724(17)
O1 C14 . 1.253(2)
O2 C14 . 1.247(2)
N1 C1 . 1.337(2)
N1 C5 . 1.3616(19)
C1 C2 . 1.399(3)
C1 C7 . 1.498(3)
C2 C3 . 1.355(3)
C2 H2 . 0.9300
C3 C4 . 1.406(2)
C3 H3 . 0.9300
C4 C5 . 1.407(2)
C4 C6 . 1.422(2)
C5 C5 2_755 1.449(3)
C6 C6 2_755 1.350(4)
C6 H6 . 0.9300
C7 H7A . 0.9600
C7 H7B . 0.9600
C7 H7C . 0.9600

loop_
_geom_torsion_atom_site_label_1
_geom_torsion_atom_site_label_2
_geom_torsion_atom_site_label_3
_geom_torsion_atom_site_label_4
_geom_torsion_site_symmetry_1
_geom_torsion_site_symmetry_4
_geom_torsion
C13 C8 C9 C10 . . 0.1(2)
C14 C8 C9 C10 . . -179.1(3)
C8 C9 C10 C11 . . -0.1(2)
C9 C10 C11 C12 . . 0.3(4)
C10 C11 C12 C13 . . -0.4(6)
C11 C12 C13 C8 . . 0.4(5)
C9 C8 C13 C12 . . -0.3(4)
C14 C8 C13 C12 . . 179.0(3)
C13' C8' C9' C10' . . 0.0(2)
C14 C8' C9' C10' . . -179.2(3)
C8' C9' C10' C11' . . 0.0(3)
C9' C10' C11' C12' . . -0.2(5)
C10' C11' C12' C13' . . 0.4(7)
C9' C8' C13' C12' . . 0.2(5)
C14 C8' C13' C12' . . 179.4(4)
C11' C12' C13' C8' . . -0.4(6)
O1 Mn1 O1 C14 2_755 . -112.38(12)
N1 Mn1 O1 C14 . . 13.89(16)
N1 Mn1 O1 C14 2_755 . 97.00(11)
O2 Mn1 O1 C14 2_755 . -171.16(10)
O2 Mn1 O1 C14 . . 0.11(10)
C14 Mn1 O1 C14 2_755 . -140.61(10)
O1 Mn1 O2 C14 2_755 . 85.24(11)
O1 Mn1 O2 C14 . . -0.11(10)
N1 Mn1 O2 C14 . . -171.97(11)
N1 Mn1 O2 C14 2_755 . -97.83(10)
O2 Mn1 O2 C14 2_755 . 44.60(10)
C14 Mn1 O2 C14 2_755 . 78.26(16)
O1 Mn1 N1 C1 2_755 . 38.62(13)
O1 Mn1 N1 C1 . . -86.43(15)
N1 Mn1 N1 C1 2_755 . -178.83(15)
O2 Mn1 N1 C1 2_755 . 98.32(13)
O2 Mn1 N1 C1 . . -74.74(13)
C14 Mn1 N1 C1 2_755 . 68.55(13)
C14 Mn1 N1 C1 . . -79.02(13)
O1 Mn1 N1 C5 2_755 . -142.54(10)
O1 Mn1 N1 C5 . . 92.42(13)
N1 Mn1 N1 C5 2_755 . 0.01(7)
O2 Mn1 N1 C5 2_755 . -82.83(10)
O2 Mn1 N1 C5 . . 104.11(10)
C14 Mn1 N1 C5 2_755 . -112.61(10)
C14 Mn1 N1 C5 . . 99.82(10)
C5 N1 C1 C2 . . 1.3(2)
Mn1 N1 C1 C2 . . -179.91(11)
C5 N1 C1 C7 . . -178.30(14)
Mn1 N1 C1 C7 . . 0.5(2)
N1 C1 C2 C3 . . -0.5(3)
C7 C1 C2 C3 . . 179.08(17)
C1 C2 C3 C4 . . -0.6(3)
C2 C3 C4 C5 . . 0.8(2)
C2 C3 C4 C6 . . -179.22(17)
C1 N1 C5 C4 . . -1.0(2)
Mn1 N1 C5 C4 . . -179.99(11)
C1 N1 C5 C5 . 2_755 178.91(16)
Mn1 N1 C5 C5 . 2_755 0.0(2)
C3 C4 C5 N1 . . 0.0(2)
C6 C4 C5 N1 . . -179.98(14)
C3 C4 C5 C5 . 2_755 -179.96(16)
C6 C4 C5 C5 . 2_755 0.1(3)
C3 C4 C6 C6 . 2_755 179.9(2)
C5 C4 C6 C6 . 2_755 -0.2(3)
Mn1 O2 C14 O1 . . 0.18(17)
Mn1 O2 C14 C8' . . 175.0(2)
Mn1 O2 C14 C8 . . -176.45(17)
Mn1 O1 C14 O2 . . -0.20(18)
Mn1 O1 C14 C8' . . -175.22(19)
Mn1 O1 C14 C8 . . 176.31(17)
C13' C8' C14 O2 . . -169.1(3)
C9' C8' C14 O2 . . 10.1(4)
C13' C8' C14 O1 . . 5.8(4)
C9' C8' C14 O1 . . -175.0(2)
C13' C8' C14 C8 . . 126.9(18)
C9' C8' C14 C8 . . -54.0(17)
C9 C8 C14 O2 . . -23.5(3)
C13 C8 C14 O2 . . 157.3(2)
C9 C8 C14 O1 . . 159.9(2)
C13 C8 C14 O1 . . -19.3(3)
C9 C8 C14 C8' . . 96.7(17)
C13 C8 C14 C8' . . -82.5(17)
O1 Mn1 C14 O2 2_755 . -105.89(11)
O1 Mn1 C14 O2 . . 179.81(17)
N1 Mn1 C14 O2 . . 8.85(12)
N1 Mn1 C14 O2 2_755 . 89.41(11)
O2 Mn1 C14 O2 2_755 . -166.93(8)
C14 Mn1 C14 O2 2_755 . -129.28(11)
O1 Mn1 C14 O1 2_755 . 74.30(14)
N1 Mn1 C14 O1 . . -170.96(11)
N1 Mn1 C14 O1 2_755 . -90.40(11)
O2 Mn1 C14 O1 2_755 . 13.26(15)
O2 Mn1 C14 O1 . . -179.81(17)
C14 Mn1 C14 O1 2_755 . 50.91(10)
